data_7245342
loop_
_publ_author_name
'Krajewska, Joanna'
'Nowicki, Krzysztof'
'Durka, Krzysztof'
'Marek-Urban, Paulina H.'
'Wi\'nska, Patrycja'
'St\;epniewski, Tomasz'
'Wo\'zniak, Krzysztof'
'Laudy, Agnieszka E.'
'Luli\'nski, Sergiusz'

_publ_section_title
;
 Oxazoline scaffold in synthesis of benzosiloxaboroles and related
 ring-expanded heterocycles: diverse reactivity, structural peculiarities
 and antimicrobial activity
;
_journal_issue 36
_journal_name_full 'RSC Advances'
_journal_page_first 23099
_journal_page_last 23117
_journal_paper_doi 10.1039/D2RA03910A
_journal_volume 12
_journal_year 2022
_chemical_formula_moiety 'C26 H35 B2 F2 N2 O7 Si2, C3 H6 O, 2(H2 O)'
_chemical_formula_sum 'C29 H45 B2 F2 N2 O10 Si2'
_chemical_formula_weight 697.47
_chemical_melting_point 492
_chemical_name_systematic
5,12-Difluoro-2,9-bis((1-hydroxy-2-methylpropan-2-yl)iminio)-6,6,13,13-tetramethyl-2H,6H,9H,13H-1,7,8,14,15-pentaoxa-6,13-disila-7a,14a-dibora-7a,14a-methanocyclodeca[1,2,3-cd:6,7,8-cd]diindene-7a,14a-diuide
_space_group_crystal_system triclinic
_space_group_IT_number 2
_space_group_name_Hall '-P 1'
_space_group_name_H-M_alt 'P -1'
_atom_sites_solution_hydrogens mixed
_audit_creation_method SHELXL-2018/3
_audit_update_record
;
2022-04-13 deposited with the CCDC.	2022-08-08 downloaded from the CCDC.
;
_cell_angle_alpha 106.057(2)
_cell_angle_beta 90.992(2)
_cell_angle_gamma 114.642(2)
_cell_formula_units_Z 2
_cell_length_a 10.1514(2)
_cell_length_b 11.8762(3)
_cell_length_c 16.5964(3)
_cell_measurement_reflns_used 19106
_cell_measurement_temperature 100(2)
_cell_measurement_theta_max 76.5410
_cell_measurement_theta_min 2.4810
_cell_volume 1727.43(7)
_computing_cell_refinement 'CrysAlisPro 1.171.40.84a (Rigaku OD, 2020)'
_computing_data_collection 'CrysAlisPro 1.171.40.84a (Rigaku OD, 2020)'
_computing_data_reduction 'CrysAlisPro 1.171.40.84a (Rigaku OD, 2020)'
_computing_structure_refinement 'SHELXL-2018/3 (Sheldrick, 2018)'
_computing_structure_solution 'SHELXT 2018/2 (Sheldrick, 2018)'
_diffrn_ambient_environment N~2~
_diffrn_ambient_temperature 100.00(10)
_diffrn_detector 'CCD plate'
_diffrn_detector_area_resol_mean 5.2195
_diffrn_detector_type Atlas
_diffrn_measured_fraction_theta_full 1.000
_diffrn_measured_fraction_theta_max 0.991
_diffrn_measurement_device 'four-circle diffractometer'
_diffrn_measurement_device_type 'SuperNova, Dual, Cu at home/near, Atlas'
_diffrn_radiation_monochromator mirror
_diffrn_radiation_probe x-ray
_diffrn_radiation_type 'Cu K\a'
_diffrn_radiation_wavelength 1.54184
_diffrn_reflns_av_R_equivalents 0.0314
_diffrn_reflns_av_unetI/netI 0.0217
_diffrn_reflns_Laue_measured_fraction_full 1.000
_diffrn_reflns_Laue_measured_fraction_max 0.991
_diffrn_reflns_limit_h_max 12
_diffrn_reflns_limit_h_min -12
_diffrn_reflns_limit_k_max 14
_diffrn_reflns_limit_k_min -14
_diffrn_reflns_limit_l_max 20
_diffrn_reflns_limit_l_min -20
_diffrn_reflns_number 36536
_diffrn_reflns_point_group_measured_fraction_full 1.000
_diffrn_reflns_point_group_measured_fraction_max 0.991
_diffrn_reflns_theta_full 67.684
_diffrn_reflns_theta_max 77.096
_diffrn_reflns_theta_min 2.803
_diffrn_source 'micro-focus sealed X-ray tube'
_diffrn_source_type 'SuperNova (Cu) X-ray Source'
_exptl_absorpt_coefficient_mu 1.510
_exptl_absorpt_correction_T_max 1.000
_exptl_absorpt_correction_T_min 0.555
_exptl_absorpt_correction_type gaussian
_exptl_absorpt_process_details
;
CrysAlisPro 1.171.40.84a (Rigaku Oxford Diffraction, 2020)
Numerical absorption correction based on gaussian integration over
a multifaceted crystal model
Empirical absorption correction using spherical harmonics,
implemented in SCALE3 ABSPACK scaling algorithm.
;
_exptl_crystal_colour colourless
_exptl_crystal_density_diffrn 1.341
_exptl_crystal_description shapeless
_exptl_crystal_F_000 738
_exptl_crystal_recrystallization_method 'Re-crystallisation from solvent: CHCl3'
_exptl_crystal_size_max 0.274
_exptl_crystal_size_mid 0.209
_exptl_crystal_size_min 0.113
_refine_diff_density_max 0.814
_refine_diff_density_min -0.675
_refine_diff_density_rms 0.077
_refine_ls_extinction_method none
_refine_ls_goodness_of_fit_ref 1.023
_refine_ls_hydrogen_treatment constr
_refine_ls_matrix_type full
_refine_ls_number_parameters 481
_refine_ls_number_reflns 7240
_refine_ls_number_restraints 6
_refine_ls_restrained_S_all 1.023
_refine_ls_R_factor_all 0.0569
_refine_ls_R_factor_gt 0.0545
_refine_ls_shift/su_max 0.005
_refine_ls_shift/su_mean 0.006
_refine_ls_structure_factor_coef Fsqd
_refine_ls_weighting_details 'w=1/[\s^2^(Fo^2^)+(0.0947P)^2^+1.7738P] where P=(Fo^2^+2Fc^2^)/3'
_refine_ls_weighting_scheme calc
_refine_ls_wR_factor_gt 0.1521
_refine_ls_wR_factor_ref 0.1546
_reflns_Friedel_coverage 0.000
_reflns_number_gt 6794
_reflns_number_total 7240
_reflns_threshold_expression 'I > 2\s(I)'
_cod_data_source_file d2ra03910a7.cif
_cod_data_source_block 5d
_cod_database_code 7245342
_shelx_shelxl_version_number 2018/3
_shelx_space_group_comment
;
The symmetry employed for this shelxl refinement is uniquely defined
by the following loop, which should always be used as a source of
symmetry information in preference to the above space-group names.
They are only intended as comments.
;
_oxdiff_exptl_absorpt_empirical_full_min 0.766
_oxdiff_exptl_absorpt_empirical_full_max 1.334
_oxdiff_exptl_absorpt_empirical_details
;
Empirical correction (ABSPACK) includes:
- Absorption correction using spherical harmonics
- Frame scaling
;

loop_
_space_group_symop_operation_xyz
'x, y, z'
'-x, -y, -z'

loop_
_atom_site_label
_atom_site_type_symbol
_atom_site_fract_x
_atom_site_fract_y
_atom_site_fract_z
_atom_site_U_iso_or_equiv
_atom_site_adp_type
_atom_site_occupancy
_atom_site_site_symmetry_order
_atom_site_calc_flag
_atom_site_refinement_flags_posn
_atom_site_refinement_flags_adp
_atom_site_refinement_flags_occupancy
_atom_site_disorder_assembly
_atom_site_disorder_group
Si01 Si 0.63486(6) 0.04088(5) 0.30518(3) 0.01801(14) Uani 1 1 d . . . . .
Si02 Si 0.84062(6) 0.45161(5) 0.20565(3) 0.01872(14) Uani 1 1 d . . . . .
F003 F 0.74803(16) 0.05148(12) 0.48601(8) 0.0296(3) Uani 1 1 d . . . . .
F004 F 0.78364(14) 0.44716(13) 0.02021(8) 0.0307(3) Uani 1 1 d . . . . .
O005 O 0.55592(14) 0.27578(12) 0.28771(8) 0.0177(3) Uani 1 1 d . . . . .
O006 O 0.70644(15) 0.49023(13) 0.39581(8) 0.0188(3) Uani 1 1 d . . . . .
O007 O 0.38388(15) 0.06837(13) 0.18166(8) 0.0194(3) Uani 1 1 d . . . . .
O008 O 0.63118(15) 0.10348(13) 0.22893(8) 0.0188(3) Uani 1 1 d . . . . .
O009 O 0.81759(15) 0.39245(13) 0.28519(8) 0.0192(3) Uani 1 1 d . . . . .
O00A O 1.02547(17) 0.30143(16) 0.31158(9) 0.0281(3) Uani 1 1 d G . . . .
H00T H 0.9621008 0.329176 0.303535 0.042 Uiso 1 1 d G U . . .
H00U H 1.031353 0.256899 0.263156 0.042 Uiso 1 1 d G U . . .
O00B O -0.15072(17) 0.11656(15) 0.12094(9) 0.0262(3) Uani 1 1 d G . . . .
H00V H -0.092034 0.092597 0.140163 0.039 Uiso 1 1 d G U . . .
H00X H 0.7827954 0.112572 0.153859 0.039 Uiso 1 1 d G U . . .
O00C O 0.07562(18) 0.07228(17) 0.18225(11) 0.0349(4) Uani 1 1 d . . . . .
H00C H 0.150317 0.132850 0.212048 0.052 Uiso 1 1 calc R U . . .
O00D O 0.72189(19) 0.76791(17) 0.67638(10) 0.0327(4) Uani 1 1 d . . . . .
H00D H 0.633187 0.726033 0.660794 0.049 Uiso 1 1 calc R U . . .
N00E N 0.21749(19) -0.04011(16) 0.06047(10) 0.0217(3) Uani 1 1 d . . . . .
H00E H 0.203582 -0.051581 0.006969 0.026 Uiso 1 1 calc R U . . .
N00F N 0.79167(19) 0.62379(16) 0.53211(10) 0.0203(3) Uani 1 1 d . . . . .
H00F H 0.836576 0.635832 0.580376 0.024 Uiso 1 1 calc R U . . .
C00G C 0.6940(2) 0.32615(19) 0.11483(12) 0.0204(4) Uani 1 1 d . . . . .
C00H C 0.7876(2) 0.40673(18) 0.48655(12) 0.0179(4) Uani 1 1 d . . . . .
C00I C 0.7403(2) 0.30577(18) 0.40979(12) 0.0179(4) Uani 1 1 d . . . . .
C00J C 0.7247(2) 0.18116(19) 0.40666(12) 0.0195(4) Uani 1 1 d . . . . .
C00K C 0.3464(2) 0.04750(18) 0.10207(12) 0.0194(4) Uani 1 1 d . . . . .
C00L C 0.5804(2) 0.21779(18) 0.12864(12) 0.0187(4) Uani 1 1 d . . . . .
C00M C 0.7650(2) 0.51575(18) 0.47269(12) 0.0176(4) Uani 1 1 d . . . . .
C00N C 0.4506(2) 0.1503(2) -0.01507(12) 0.0233(4) Uani 1 1 d . . . . .
H00N H 0.370655 0.092199 -0.056863 0.028 Uiso 1 1 calc R U . . .
C00O C 0.7648(2) 0.1711(2) 0.48374(13) 0.0220(4) Uani 1 1 d . . . . .
C00P C 0.4601(2) 0.13539(18) 0.06505(12) 0.0194(4) Uani 1 1 d . . . . .
C00Q C 0.8295(2) 0.3928(2) 0.56235(12) 0.0217(4) Uani 1 1 d . . . . .
H00Q H 0.863366 0.462216 0.612522 0.026 Uiso 1 1 calc R U . . .
C00R C 0.6788(2) 0.3393(2) 0.03522(13) 0.0235(4) Uani 1 1 d . . . . .
C00S C 0.8187(2) 0.2716(2) 0.56007(12) 0.0239(4) Uani 1 1 d . . . . .
H00S H 0.847069 0.258025 0.608752 0.029 Uiso 1 1 calc R U . . .
C00T C 0.8158(2) 0.6044(2) 0.23122(14) 0.0263(4) Uani 1 1 d . . . . .
H00A H 0.729354 0.592152 0.257345 0.039 Uiso 1 1 calc R U . . .
H00B H 0.805740 0.624561 0.179967 0.039 Uiso 1 1 calc R U . . .
H00G H 0.899687 0.674888 0.269468 0.039 Uiso 1 1 calc R U . . .
C00U C 1.0257(2) 0.4794(2) 0.17789(14) 0.0270(4) Uani 1 1 d . . . . .
H00H H 1.099000 0.546756 0.223850 0.040 Uiso 1 1 calc R U . . .
H00I H 1.037455 0.505467 0.127632 0.040 Uiso 1 1 calc R U . . .
H00J H 1.036454 0.400266 0.167850 0.040 Uiso 1 1 calc R U . . .
C00V C 0.7430(2) -0.0539(2) 0.27671(13) 0.0257(4) Uani 1 1 d . . . . .
H00K H 0.698213 -0.120525 0.223082 0.038 Uiso 1 1 calc R U . . .
H00L H 0.745513 -0.093424 0.319565 0.038 Uiso 1 1 calc R U . . .
H00M H 0.841164 0.003382 0.272750 0.038 Uiso 1 1 calc R U . . .
C00W C 0.5647(2) 0.2548(2) -0.03025(13) 0.0264(4) Uani 1 1 d . . . . .
H00W H 0.564333 0.267548 -0.083053 0.032 Uiso 1 1 calc R U . . .
C00X C 0.4474(2) -0.0647(2) 0.32158(14) 0.0275(4) Uani 1 1 d . . . . .
H00O H 0.389668 -0.016897 0.329884 0.041 Uiso 1 1 calc R U . . .
H00P H 0.454506 -0.090831 0.370666 0.041 Uiso 1 1 calc R U . . .
H00R H 0.401608 -0.140653 0.272638 0.041 Uiso 1 1 calc R U . . .
C00Y C 0.0913(2) -0.1227(2) 0.09579(14) 0.0281(4) Uani 1 1 d . . . . .
C00Z C 0.7521(2) 0.7296(2) 0.52504(13) 0.0246(4) Uani 1 1 d . . . . .
C010 C 0.0743(2) -0.0465(2) 0.18184(14) 0.0295(5) Uani 1 1 d . . . . .
H010 H 0.064210 -0.075434 0.229048 0.035 Uiso 1 1 calc R U . . .
C011 C 0.8410(3) 0.7972(2) 0.46554(16) 0.0332(5) Uani 1 1 d . . . . .
H01A H 0.943572 0.829955 0.485005 0.050 Uiso 1 1 calc R U . . .
H01B H 0.819574 0.868344 0.464505 0.050 Uiso 1 1 calc R U . . .
H01C H 0.816034 0.736201 0.409452 0.050 Uiso 1 1 calc R U . . .
C012 C 0.7881(3) 0.8261(2) 0.61418(14) 0.0288(4) Uani 1 1 d . . . . .
H01D H 0.893680 0.869399 0.631010 0.035 Uiso 1 1 calc R U . . .
H01E H 0.756344 0.892151 0.612820 0.035 Uiso 1 1 calc R U . . .
C013 C 0.5860(3) 0.6726(2) 0.49526(16) 0.0342(5) Uani 1 1 d . . . . .
H01F H 0.560037 0.607330 0.440765 0.051 Uiso 1 1 calc R U . . .
H01G H 0.561856 0.740961 0.491032 0.051 Uiso 1 1 calc R U . . .
H01H H 0.532838 0.633970 0.535430 0.051 Uiso 1 1 calc R U . . .
B014 B 0.5508(2) 0.1738(2) 0.21323(13) 0.0180(4) Uani 1 1 d . . . . .
C015 C -0.0463(3) -0.1702(3) 0.03282(15) 0.0408(6) Uani 1 1 d . . . . .
H01I H -0.060925 -0.096779 0.029287 0.061 Uiso 1 1 calc R U . . .
H01J H -0.129621 -0.227485 0.051611 0.061 Uiso 1 1 calc R U . . .
H01K H -0.035062 -0.216250 -0.022045 0.061 Uiso 1 1 calc R U . . .
B016 B 0.7008(2) 0.3562(2) 0.33630(13) 0.0186(4) Uani 1 1 d . . . . .
C017 C 0.1139(4) -0.2380(3) 0.1046(2) 0.0506(8) Uani 1 1 d . . . . .
H01L H 0.112258 -0.292729 0.049491 0.076 Uiso 1 1 calc R U . . .
H01M H 0.036782 -0.287346 0.131171 0.076 Uiso 1 1 calc R U . . .
H01N H 0.206750 -0.206696 0.138822 0.076 Uiso 1 1 calc R U . . .
O018 O 0.5562(4) 0.3511(3) 0.8011(2) 0.0530(9) Uani 0.684(5) 1 d D . P A 1
C019 C 0.6141(18) 0.5636(14) 0.8905(7) 0.095(6) Uani 0.684(5) 1 d D . P A 1
H01O H 0.521410 0.558672 0.905578 0.143 Uiso 0.684(5) 1 calc R U P A 1
H01P H 0.673069 0.648309 0.885694 0.143 Uiso 0.684(5) 1 calc R U P A 1
H01Q H 0.663622 0.548976 0.933531 0.143 Uiso 0.684(5) 1 calc R U P A 1
C01A C 0.6133(11) 0.5074(11) 0.7322(7) 0.099(5) Uani 0.684(5) 1 d D . P A 1
H01R H 0.605379 0.436986 0.683779 0.148 Uiso 0.684(5) 1 calc R U P A 1
H01S H 0.709257 0.578513 0.741911 0.148 Uiso 0.684(5) 1 calc R U P A 1
H01T H 0.540744 0.535894 0.721995 0.148 Uiso 0.684(5) 1 calc R U P A 1
C01B C 0.5894(4) 0.4622(4) 0.8078(3) 0.0353(9) Uani 0.684(5) 1 d D . P A 1
C0 C 0.5927(15) 0.4857(15) 0.7266(6) 0.044(4) Uani 0.316(5) 1 d D . P A 2
H0A H 0.559894 0.397986 0.728126 0.066 Uiso 0.316(5) 1 calc R U P A 2
H0B H 0.663755 0.502219 0.688645 0.066 Uiso 0.316(5) 1 calc R U P A 2
H0C H 0.510634 0.496762 0.707098 0.066 Uiso 0.316(5) 1 calc R U P A 2
C01C C 0.6609(9) 0.5792(8) 0.8137(6) 0.042(2) Uani 0.316(5) 1 d D . P A 2
C1 C 0.595(3) 0.549(2) 0.8877(11) 0.047(5) Uani 0.316(5) 1 d D . P A 2
H1A H 0.525137 0.584139 0.899459 0.071 Uiso 0.316(5) 1 calc R U P A 2
H1B H 0.670317 0.586909 0.935954 0.071 Uiso 0.316(5) 1 calc R U P A 2
H1C H 0.546352 0.456132 0.876012 0.071 Uiso 0.316(5) 1 calc R U P A 2
O0 O 0.7788(7) 0.6746(7) 0.8251(4) 0.052(2) Uani 0.316(5) 1 d D . P A 2

loop_
_atom_site_aniso_label
_atom_site_aniso_U_11
_atom_site_aniso_U_22
_atom_site_aniso_U_33
_atom_site_aniso_U_23
_atom_site_aniso_U_13
_atom_site_aniso_U_12
Si01 0.0255(3) 0.0160(2) 0.0170(3) 0.00602(19) 0.00688(19) 0.0125(2)
Si02 0.0213(3) 0.0181(3) 0.0172(3) 0.00692(19) 0.00428(19) 0.0081(2)
F003 0.0497(8) 0.0254(6) 0.0250(6) 0.0127(5) 0.0069(5) 0.0238(6)
F004 0.0316(7) 0.0306(7) 0.0276(6) 0.0181(5) 0.0046(5) 0.0059(5)
O005 0.0225(6) 0.0167(6) 0.0143(6) 0.0028(5) 0.0025(5) 0.0102(5)
O006 0.0258(7) 0.0170(6) 0.0149(6) 0.0036(5) 0.0017(5) 0.0114(5)
O007 0.0240(7) 0.0183(6) 0.0148(6) 0.0039(5) 0.0039(5) 0.0090(5)
O008 0.0262(7) 0.0182(6) 0.0151(6) 0.0052(5) 0.0065(5) 0.0124(5)
O009 0.0229(6) 0.0198(6) 0.0162(6) 0.0060(5) 0.0034(5) 0.0102(5)
O00A 0.0326(8) 0.0327(8) 0.0191(7) 0.0047(6) -0.0014(6) 0.0167(7)
O00B 0.0297(8) 0.0311(8) 0.0179(7) 0.0059(6) 0.0040(6) 0.0145(6)
O00C 0.0292(8) 0.0392(9) 0.0322(9) 0.0016(7) 0.0032(6) 0.0172(7)
O00D 0.0336(8) 0.0361(9) 0.0281(8) 0.0070(7) 0.0088(6) 0.0168(7)
N00E 0.0253(8) 0.0207(8) 0.0145(7) 0.0026(6) 0.0036(6) 0.0078(7)
N00F 0.0267(8) 0.0186(8) 0.0155(7) 0.0030(6) 0.0004(6) 0.0116(7)
C00G 0.0249(9) 0.0215(9) 0.0174(9) 0.0074(7) 0.0046(7) 0.0117(8)
C00H 0.0193(8) 0.0189(9) 0.0175(9) 0.0063(7) 0.0042(7) 0.0098(7)
C00I 0.0210(9) 0.0195(9) 0.0159(8) 0.0057(7) 0.0058(7) 0.0113(7)
C00J 0.0258(9) 0.0208(9) 0.0175(9) 0.0076(7) 0.0073(7) 0.0143(8)
C00K 0.0260(9) 0.0171(8) 0.0167(8) 0.0034(7) 0.0053(7) 0.0121(7)
C00L 0.0243(9) 0.0184(8) 0.0169(8) 0.0049(7) 0.0050(7) 0.0129(7)
C00M 0.0196(8) 0.0177(8) 0.0159(8) 0.0050(7) 0.0039(6) 0.0086(7)
C00N 0.0271(10) 0.0246(10) 0.0168(9) 0.0050(7) 0.0011(7) 0.0109(8)
C00O 0.0299(10) 0.0211(9) 0.0230(9) 0.0105(8) 0.0077(8) 0.0161(8)
C00P 0.0247(9) 0.0182(8) 0.0175(9) 0.0054(7) 0.0050(7) 0.0114(7)
C00Q 0.0260(9) 0.0231(9) 0.0161(9) 0.0050(7) 0.0025(7) 0.0115(8)
C00R 0.0262(10) 0.0239(10) 0.0228(10) 0.0124(8) 0.0065(8) 0.0099(8)
C00S 0.0312(10) 0.0296(10) 0.0179(9) 0.0112(8) 0.0036(8) 0.0173(8)
C00T 0.0317(10) 0.0219(9) 0.0277(10) 0.0104(8) 0.0071(8) 0.0124(8)
C00U 0.0260(10) 0.0300(11) 0.0254(10) 0.0109(8) 0.0081(8) 0.0111(8)
C00V 0.0347(11) 0.0252(10) 0.0254(10) 0.0082(8) 0.0090(8) 0.0205(9)
C00W 0.0319(11) 0.0312(11) 0.0180(9) 0.0116(8) 0.0044(8) 0.0131(9)
C00X 0.0312(11) 0.0260(10) 0.0286(10) 0.0124(8) 0.0109(8) 0.0130(9)
C00Y 0.0269(10) 0.0275(10) 0.0261(10) 0.0083(8) 0.0112(8) 0.0082(8)
C00Z 0.0342(11) 0.0238(10) 0.0215(9) 0.0050(8) 0.0043(8) 0.0195(9)
C010 0.0275(10) 0.0398(12) 0.0229(10) 0.0099(9) 0.0085(8) 0.0160(9)
C011 0.0445(13) 0.0292(11) 0.0378(12) 0.0164(10) 0.0175(10) 0.0232(10)
C012 0.0330(11) 0.0271(10) 0.0284(11) 0.0062(9) 0.0072(9) 0.0165(9)
C013 0.0334(12) 0.0368(12) 0.0345(12) 0.0053(10) 0.0031(9) 0.0211(10)
B014 0.0209(9) 0.0164(9) 0.0164(9) 0.0050(8) 0.0052(7) 0.0079(8)
C015 0.0284(11) 0.0452(14) 0.0250(11) 0.0010(10) 0.0056(9) 0.0004(10)
B016 0.0268(10) 0.0172(9) 0.0156(9) 0.0053(8) 0.0050(8) 0.0131(8)
C017 0.0526(16) 0.0362(14) 0.076(2) 0.0305(14) 0.0388(15) 0.0218(13)
O018 0.077(2) 0.0348(15) 0.0485(18) 0.0169(13) 0.0080(15) 0.0235(15)
C019 0.091(8) 0.098(8) 0.078(8) -0.046(5) -0.038(6) 0.072(7)
C01A 0.053(5) 0.147(9) 0.171(11) 0.141(9) 0.041(5) 0.054(5)
C01B 0.0274(16) 0.0327(18) 0.049(2) 0.0159(16) -0.0002(14) 0.0143(14)
C0 0.021(5) 0.064(7) 0.024(5) -0.010(5) 0.004(3) 0.013(4)
C01C 0.043(5) 0.035(4) 0.051(6) 0.014(4) 0.005(4) 0.018(4)
C1 0.053(8) 0.054(8) 0.048(10) 0.009(8) -0.010(7) 0.039(7)
O0 0.045(4) 0.049(4) 0.047(4) 0.013(3) 0.010(3) 0.007(3)

loop_
_atom_type_symbol
_atom_type_description
_atom_type_scat_dispersion_real
_atom_type_scat_dispersion_imag
_atom_type_scat_source
C C 0.0181 0.0091 'International Tables Vol C Tables 4.2.6.8 and 6.1.1.4'
H H 0.0000 0.0000 'International Tables Vol C Tables 4.2.6.8 and 6.1.1.4'
Cl Cl 0.3639 0.7018 'International Tables Vol C Tables 4.2.6.8 and 6.1.1.4'
N N 0.0311 0.0180 'International Tables Vol C Tables 4.2.6.8 and 6.1.1.4'
O O 0.0492 0.0322 'International Tables Vol C Tables 4.2.6.8 and 6.1.1.4'
Si Si 0.2541 0.3302 'International Tables Vol C Tables 4.2.6.8 and 6.1.1.4'
B B 0.0090 0.0039 'International Tables Vol C Tables 4.2.6.8 and 6.1.1.4'
F F 0.0727 0.0534 'International Tables Vol C Tables 4.2.6.8 and 6.1.1.4'

loop_
_geom_angle_atom_site_label_1
_geom_angle_atom_site_label_2
_geom_angle_atom_site_label_3
_geom_angle
_geom_angle_site_symmetry_1
_geom_angle_site_symmetry_3
_geom_angle_publ_flag
O008 Si01 C00V 107.36(8) . . ?
O008 Si01 C00X 112.46(9) . . ?
C00V Si01 C00X 110.71(10) . . ?
O008 Si01 C00J 107.35(8) . . ?
C00V Si01 C00J 111.50(9) . . ?
C00X Si01 C00J 107.45(9) . . ?
O009 Si02 C00U 108.24(9) . . ?
O009 Si02 C00T 111.58(8) . . ?
C00U Si02 C00T 111.64(10) . . ?
O009 Si02 C00G 106.94(8) . . ?
C00U Si02 C00G 110.73(9) . . ?
C00T Si02 C00G 107.61(9) . . ?
B016 O005 B014 113.51(14) . . ?
C00M O006 B016 110.27(14) . . ?
C00K O007 B014 110.93(14) . . ?
B014 O008 Si01 131.28(12) . . ?
B016 O009 Si02 134.22(12) . . ?
H00T O00A H00U 109.4 . . ?
H00V O00B H00X 109.5 . . ?
C010 O00C H00C 109.5 . . ?
C012 O00D H00D 109.5 . . ?
C00K N00E C00Y 127.11(17) . . ?
C00K N00E H00E 116.4 . . ?
C00Y N00E H00E 116.4 . . ?
C00M N00F C00Z 126.67(17) . . ?
C00M N00F H00F 116.7 . . ?
C00Z N00F H00F 116.7 . . ?
C00R C00G C00L 115.53(18) . . ?
C00R C00G Si02 124.38(15) . . ?
C00L C00G Si02 119.66(14) . . ?
C00I C00H C00Q 122.68(18) . . ?
C00I C00H C00M 107.82(16) . . ?
C00Q C00H C00M 129.02(17) . . ?
C00H C00I C00J 120.60(17) . . ?
C00H C00I B016 109.09(16) . . ?
C00J C00I B016 130.17(17) . . ?
C00O C00J C00I 114.67(17) . . ?
C00O C00J Si01 125.55(15) . . ?
C00I C00J Si01 119.41(14) . . ?
O007 C00K N00E 122.38(18) . . ?
O007 C00K C00P 113.49(17) . . ?
N00E C00K C00P 124.08(17) . . ?
C00P C00L C00G 119.65(17) . . ?
C00P C00L B014 109.10(16) . . ?
C00G C00L B014 130.91(17) . . ?
O006 C00M N00F 122.41(17) . . ?
O006 C00M C00H 113.29(16) . . ?
N00F C00M C00H 124.17(17) . . ?
C00W C00N C00P 117.75(18) . . ?
C00W C00N H00N 121.1 . . ?
C00P C00N H00N 121.1 . . ?
F003 C00O C00J 117.88(17) . . ?
F003 C00O C00S 116.36(17) . . ?
C00J C00O C00S 125.75(18) . . ?
C00N C00P C00L 122.95(18) . . ?
C00N C00P C00K 128.71(18) . . ?
C00L C00P C00K 107.92(16) . . ?
C00S C00Q C00H 117.49(18) . . ?
C00S C00Q H00Q 121.3 . . ?
C00H C00Q H00Q 121.3 . . ?
F004 C00R C00W 116.72(17) . . ?
F004 C00R C00G 117.56(18) . . ?
C00W C00R C00G 125.70(19) . . ?
C00Q C00S C00O 118.69(18) . . ?
C00Q C00S H00S 120.7 . . ?
C00O C00S H00S 120.7 . . ?
Si02 C00T H00A 109.5 . . ?
Si02 C00T H00B 109.5 . . ?
H00A C00T H00B 109.5 . . ?
Si02 C00T H00G 109.5 . . ?
H00A C00T H00G 109.5 . . ?
H00B C00T H00G 109.5 . . ?
Si02 C00U H00H 109.5 . . ?
Si02 C00U H00I 109.5 . . ?
H00H C00U H00I 109.5 . . ?
Si02 C00U H00J 109.5 . . ?
H00H C00U H00J 109.5 . . ?
H00I C00U H00J 109.5 . . ?
Si01 C00V H00K 109.5 . . ?
Si01 C00V H00L 109.5 . . ?
H00K C00V H00L 109.5 . . ?
Si01 C00V H00M 109.5 . . ?
H00K C00V H00M 109.5 . . ?
H00L C00V H00M 109.5 . . ?
C00R C00W C00N 118.26(18) . . ?
C00R C00W H00W 120.9 . . ?
C00N C00W H00W 120.9 . . ?
Si01 C00X H00O 109.5 . . ?
Si01 C00X H00P 109.5 . . ?
H00O C00X H00P 109.5 . . ?
Si01 C00X H00R 109.5 . . ?
H00O C00X H00R 109.5 . . ?
H00P C00X H00R 109.5 . . ?
N00E C00Y C010 112.11(18) . . ?
N00E C00Y C017 109.49(18) . . ?
C010 C00Y C017 109.0(2) . . ?
N00E C00Y C015 106.70(18) . . ?
C010 C00Y C015 109.11(19) . . ?
C017 C00Y C015 110.4(2) . . ?
N00F C00Z C011 110.25(17) . . ?
N00F C00Z C012 106.56(16) . . ?
C011 C00Z C012 110.13(19) . . ?
N00F C00Z C013 110.12(18) . . ?
C011 C00Z C013 111.42(19) . . ?
C012 C00Z C013 108.22(18) . . ?
O00C C010 C00Y 112.64(19) . . ?
O00C C010 H010 123.7 . . ?
C00Y C010 H010 123.7 . . ?
C00Z C011 H01A 109.5 . . ?
C00Z C011 H01B 109.5 . . ?
H01A C011 H01B 109.5 . . ?
C00Z C011 H01C 109.5 . . ?
H01A C011 H01C 109.5 . . ?
H01B C011 H01C 109.5 . . ?
O00D C012 C00Z 113.96(18) . . ?
O00D C012 H01D 108.8 . . ?
C00Z C012 H01D 108.8 . . ?
O00D C012 H01E 108.8 . . ?
C00Z C012 H01E 108.8 . . ?
H01D C012 H01E 107.7 . . ?
C00Z C013 H01F 109.5 . . ?
C00Z C013 H01G 109.5 . . ?
H01F C013 H01G 109.5 . . ?
C00Z C013 H01H 109.5 . . ?
H01F C013 H01H 109.5 . . ?
H01G C013 H01H 109.5 . . ?
O008 B014 O005 114.03(16) . . ?
O008 B014 O007 106.37(15) . . ?
O005 B014 O007 108.29(14) . . ?
O008 B014 C00L 114.44(15) . . ?
O005 B014 C00L 114.11(15) . . ?
O007 B014 C00L 97.78(14) . . ?
C00Y C015 H01I 109.5 . . ?
C00Y C015 H01J 109.5 . . ?
H01I C015 H01J 109.5 . . ?
C00Y C015 H01K 109.5 . . ?
H01I C015 H01K 109.5 . . ?
H01J C015 H01K 109.5 . . ?
O005 B016 O009 114.35(16) . . ?
O005 B016 O006 109.21(15) . . ?
O009 B016 O006 106.06(15) . . ?
O005 B016 C00I 115.01(16) . . ?
O009 B016 C00I 112.46(16) . . ?
O006 B016 C00I 98.01(14) . . ?
C00Y C017 H01L 109.5 . . ?
C00Y C017 H01M 109.5 . . ?
H01L C017 H01M 109.5 . . ?
C00Y C017 H01N 109.5 . . ?
H01L C017 H01N 109.5 . . ?
H01M C017 H01N 109.5 . . ?
C01B C019 H01O 109.5 . . ?
C01B C019 H01P 109.5 . . ?
H01O C019 H01P 109.5 . . ?
C01B C019 H01Q 109.5 . . ?
H01O C019 H01Q 109.5 . . ?
H01P C019 H01Q 109.5 . . ?
C01B C01A H01R 109.5 . . ?
C01B C01A H01S 109.5 . . ?
H01R C01A H01S 109.5 . . ?
C01B C01A H01T 109.5 . . ?
H01R C01A H01T 109.5 . . ?
H01S C01A H01T 109.5 . . ?
O018 C01B C01A 120.4(6) . . ?
O018 C01B C019 123.2(7) . . ?
C01A C01B C019 116.4(8) . . ?
C01C C0 H0A 109.5 . . ?
C01C C0 H0B 109.5 . . ?
H0A C0 H0B 109.5 . . ?
C01C C0 H0C 109.5 . . ?
H0A C0 H0C 109.5 . . ?
H0B C0 H0C 109.5 . . ?
O0 C01C C1 118.9(13) . . ?
O0 C01C C0 120.8(10) . . ?
C1 C01C C0 119.9(13) . . ?
C01C C1 H1A 109.4 . . ?
C01C C1 H1B 109.5 . . ?
H1A C1 H1B 109.5 . . ?
C01C C1 H1C 109.5 . . ?
H1A C1 H1C 109.5 . . ?
H1B C1 H1C 109.5 . . ?

loop_
_geom_bond_atom_site_label_1
_geom_bond_atom_site_label_2
_geom_bond_distance
_geom_bond_site_symmetry_2
_geom_bond_publ_flag
Si01 O008 1.6425(14) . ?
Si01 C00V 1.857(2) . ?
Si01 C00X 1.867(2) . ?
Si01 C00J 1.890(2) . ?
Si02 O009 1.6364(14) . ?
Si02 C00U 1.857(2) . ?
Si02 C00T 1.869(2) . ?
Si02 C00G 1.881(2) . ?
F003 C00O 1.370(2) . ?
F004 C00R 1.373(2) . ?
O005 B016 1.444(3) . ?
O005 B014 1.454(2) . ?
O006 C00M 1.297(2) . ?
O006 B016 1.601(2) . ?
O007 C00K 1.294(2) . ?
O007 B014 1.597(2) . ?
O008 B014 1.453(2) . ?
O009 B016 1.457(2) . ?
O00A H00T 0.8499 . ?
O00A H00U 0.8498 . ?
O00B H00V 0.8501 . ?
O00B H00X 0.8497 . ?
O00C C010 1.403(3) . ?
O00C H00C 0.8200 . ?
O00D C012 1.424(3) . ?
O00D H00D 0.8200 . ?
N00E C00K 1.307(3) . ?
N00E C00Y 1.498(3) . ?
N00E H00E 0.8600 . ?
N00F C00M 1.301(2) . ?
N00F C00Z 1.502(2) . ?
N00F H00F 0.8600 . ?
C00G C00R 1.386(3) . ?
C00G C00L 1.405(3) . ?
C00H C00I 1.395(3) . ?
C00H C00Q 1.395(3) . ?
C00H C00M 1.481(3) . ?
C00I C00J 1.407(3) . ?
C00I B016 1.611(3) . ?
C00J C00O 1.387(3) . ?
C00K C00P 1.474(3) . ?
C00L C00P 1.396(3) . ?
C00L B014 1.620(3) . ?
C00N C00W 1.389(3) . ?
C00N C00P 1.396(3) . ?
C00N H00N 0.9300 . ?
C00O C00S 1.387(3) . ?
C00Q C00S 1.387(3) . ?
C00Q H00Q 0.9300 . ?
C00R C00W 1.383(3) . ?
C00S H00S 0.9300 . ?
C00T H00A 0.9600 . ?
C00T H00B 0.9600 . ?
C00T H00G 0.9600 . ?
C00U H00H 0.9600 . ?
C00U H00I 0.9600 . ?
C00U H00J 0.9600 . ?
C00V H00K 0.9600 . ?
C00V H00L 0.9600 . ?
C00V H00M 0.9600 . ?
C00W H00W 0.9300 . ?
C00X H00O 0.9600 . ?
C00X H00P 0.9600 . ?
C00X H00R 0.9600 . ?
C00Y C010 1.521(3) . ?
C00Y C017 1.524(4) . ?
C00Y C015 1.526(3) . ?
C00Z C011 1.516(3) . ?
C00Z C012 1.526(3) . ?
C00Z C013 1.542(3) . ?
C010 H010 0.9300 . ?
C011 H01A 0.9600 . ?
C011 H01B 0.9600 . ?
C011 H01C 0.9600 . ?
C012 H01D 0.9700 . ?
C012 H01E 0.9700 . ?
C013 H01F 0.9600 . ?
C013 H01G 0.9600 . ?
C013 H01H 0.9600 . ?
C015 H01I 0.9600 . ?
C015 H01J 0.9600 . ?
C015 H01K 0.9600 . ?
C017 H01L 0.9600 . ?
C017 H01M 0.9600 . ?
C017 H01N 0.9600 . ?
O018 C01B 1.189(5) . ?
C019 C01B 1.489(11) . ?
C019 H01O 0.9600 . ?
C019 H01P 0.9600 . ?
C019 H01Q 0.9600 . ?
C01A C01B 1.481(9) . ?
C01A H01R 0.9600 . ?
C01A H01S 0.9600 . ?
C01A H01T 0.9600 . ?
C0 C01C 1.496(12) . ?
C0 H0A 0.9600 . ?
C0 H0B 0.9600 . ?
C0 H0C 0.9600 . ?
C01C O0 1.223(10) . ?
C01C C1 1.469(16) . ?
C1 H1A 0.9600 . ?
C1 H1B 0.9600 . ?
C1 H1C 0.9600 . ?

loop_
_geom_torsion_atom_site_label_1
_geom_torsion_atom_site_label_2
_geom_torsion_atom_site_label_3
_geom_torsion_atom_site_label_4
_geom_torsion
_geom_torsion_site_symmetry_1
_geom_torsion_site_symmetry_2
_geom_torsion_site_symmetry_3
_geom_torsion_site_symmetry_4
_geom_torsion_publ_flag
C00V Si01 O008 B014 172.57(17) . . . . ?
C00X Si01 O008 B014 50.55(19) . . . . ?
C00J Si01 O008 B014 -67.43(18) . . . . ?
C00U Si02 O009 B016 177.27(17) . . . . ?
C00T Si02 O009 B016 54.05(19) . . . . ?
C00G Si02 O009 B016 -63.38(19) . . . . ?
O009 Si02 C00G C00R -178.69(16) . . . . ?
C00U Si02 C00G C00R -61.0(2) . . . . ?
C00T Si02 C00G C00R 61.30(19) . . . . ?
O009 Si02 C00G C00L 9.25(17) . . . . ?
C00U Si02 C00G C00L 126.97(16) . . . . ?
C00T Si02 C00G C00L -110.76(16) . . . . ?
C00Q C00H C00I C00J 3.8(3) . . . . ?
C00M C00H C00I C00J -168.96(17) . . . . ?
C00Q C00H C00I B016 179.82(18) . . . . ?
C00M C00H C00I B016 7.1(2) . . . . ?
C00H C00I C00J C00O -2.3(3) . . . . ?
B016 C00I C00J C00O -177.39(19) . . . . ?
C00H C00I C00J Si01 171.20(14) . . . . ?
B016 C00I C00J Si01 -3.9(3) . . . . ?
O008 Si01 C00J C00O -171.85(17) . . . . ?
C00V Si01 C00J C00O -54.5(2) . . . . ?
C00X Si01 C00J C00O 66.97(19) . . . . ?
O008 Si01 C00J C00I 15.46(17) . . . . ?
C00V Si01 C00J C00I 132.79(15) . . . . ?
C00X Si01 C00J C00I -105.73(16) . . . . ?
B014 O007 C00K N00E 176.13(17) . . . . ?
B014 O007 C00K C00P -6.4(2) . . . . ?
C00Y N00E C00K O007 4.2(3) . . . . ?
C00Y N00E C00K C00P -173.02(18) . . . . ?
C00R C00G C00L C00P -2.4(3) . . . . ?
Si02 C00G C00L C00P 170.31(14) . . . . ?
C00R C00G C00L B014 -174.99(18) . . . . ?
Si02 C00G C00L B014 -2.2(3) . . . . ?
B016 O006 C00M N00F 175.09(17) . . . . ?
B016 O006 C00M C00H -9.0(2) . . . . ?
C00Z N00F C00M O006 4.5(3) . . . . ?
C00Z N00F C00M C00H -170.96(18) . . . . ?
C00I C00H C00M O006 1.2(2) . . . . ?
C00Q C00H C00M O006 -170.93(19) . . . . ?
C00I C00H C00M N00F 176.99(18) . . . . ?
C00Q C00H C00M N00F 4.9(3) . . . . ?
C00I C00J C00O F003 177.97(17) . . . . ?
Si01 C00J C00O F003 5.0(3) . . . . ?
C00I C00J C00O C00S -0.9(3) . . . . ?
Si01 C00J C00O C00S -173.91(17) . . . . ?
C00W C00N C00P C00L -2.2(3) . . . . ?
C00W C00N C00P C00K 169.42(19) . . . . ?
C00G C00L C00P C00N 4.3(3) . . . . ?
B014 C00L C00P C00N 178.30(17) . . . . ?
C00G C00L C00P C00K -168.87(16) . . . . ?
B014 C00L C00P C00K 5.2(2) . . . . ?
O007 C00K C00P C00N -171.91(19) . . . . ?
N00E C00K C00P C00N 5.5(3) . . . . ?
O007 C00K C00P C00L 0.7(2) . . . . ?
N00E C00K C00P C00L 178.12(18) . . . . ?
C00I C00H C00Q C00S -1.9(3) . . . . ?
C00M C00H C00Q C00S 169.17(19) . . . . ?
C00L C00G C00R F004 176.97(17) . . . . ?
Si02 C00G C00R F004 4.6(3) . . . . ?
C00L C00G C00R C00W -1.3(3) . . . . ?
Si02 C00G C00R C00W -173.65(17) . . . . ?
C00H C00Q C00S C00O -1.2(3) . . . . ?
F003 C00O C00S C00Q -176.19(18) . . . . ?
C00J C00O C00S C00Q 2.7(3) . . . . ?
F004 C00R C00W C00N -174.96(18) . . . . ?
C00G C00R C00W C00N 3.3(3) . . . . ?
C00P C00N C00W C00R -1.5(3) . . . . ?
C00K N00E C00Y C010 40.3(3) . . . . ?
C00K N00E C00Y C017 -80.8(3) . . . . ?
C00K N00E C00Y C015 159.7(2) . . . . ?
C00M N00F C00Z C011 -67.9(3) . . . . ?
C00M N00F C00Z C012 172.65(19) . . . . ?
C00M N00F C00Z C013 55.5(3) . . . . ?
N00E C00Y C010 O00C 49.4(2) . . . . ?
C017 C00Y C010 O00C 170.8(2) . . . . ?
C015 C00Y C010 O00C -68.6(2) . . . . ?
N00F C00Z C012 O00D -53.8(2) . . . . ?
C011 C00Z C012 O00D -173.40(18) . . . . ?
C013 C00Z C012 O00D 64.6(2) . . . . ?
Si01 O008 B014 O005 46.3(2) . . . . ?
Si01 O008 B014 O007 -72.97(19) . . . . ?
Si01 O008 B014 C00L -179.74(12) . . . . ?
B016 O005 B014 O008 45.2(2) . . . . ?
B016 O005 B014 O007 163.35(14) . . . . ?
B016 O005 B014 C00L -88.95(19) . . . . ?
C00K O007 B014 O008 -109.89(16) . . . . ?
C00K O007 B014 O005 127.14(16) . . . . ?
C00K O007 B014 C00L 8.50(18) . . . . ?
C00P C00L B014 O008 104.08(19) . . . . ?
C00G C00L B014 O008 -82.8(2) . . . . ?
C00P C00L B014 O005 -122.01(17) . . . . ?
C00G C00L B014 O005 51.1(3) . . . . ?
C00P C00L B014 O007 -7.92(18) . . . . ?
C00G C00L B014 O007 165.23(19) . . . . ?
B014 O005 B016 O009 42.3(2) . . . . ?
B014 O005 B016 O006 160.91(14) . . . . ?
B014 O005 B016 C00I -90.11(19) . . . . ?
Si02 O009 B016 O005 48.1(2) . . . . ?
Si02 O009 B016 O006 -72.3(2) . . . . ?
Si02 O009 B016 C00I -178.33(13) . . . . ?
C00M O006 B016 O005 132.00(16) . . . . ?
C00M O006 B016 O009 -104.30(17) . . . . ?
C00M O006 B016 C00I 11.92(19) . . . . ?
C00H C00I B016 O005 -126.67(17) . . . . ?
C00J C00I B016 O005 48.9(3) . . . . ?
C00H C00I B016 O009 100.07(18) . . . . ?
C00J C00I B016 O009 -84.4(2) . . . . ?
C00H C00I B016 O006 -11.06(19) . . . . ?
C00J C00I B016 O006 164.51(19) . . . . ?
